data_4024667
loop_
_publ_author_name
'Prabal P. Singh'
'A. K. Yadav'
'H. Ila'
'H. Junjappa'

_publ_contact_author_address
;
Department of Chemistry
Indian Institute of Technology
Kanpur 208016
India
;
_publ_contact_author_name 'Pro.  H. Ila'
_publ_section_title
;
Novel Route to 2,3-Substituted Benzo[b]thiophenes via Intramolecular
Radical Cyclization
;
_journal_name_full 'Journal of Organic Chemistry'
_journal_page_first 5496
_journal_page_last 5501
_journal_paper_doi 10.1021/jo900615p
_journal_volume 74
_journal_year 2009
_chemical_formula_moiety 'C17 H13 Br F N O S'
_chemical_formula_sum 'C17 H13 Br F N O S'
_chemical_formula_weight 378.25
_chemical_name_systematic
;
 ?
;
_space_group_IT_number 14
_symmetry_cell_setting monoclinic
_symmetry_space_group_name_Hall '-P 2ybc'
_symmetry_space_group_name_H-M 'P 1 21/c 1'
_atom_sites_solution_hydrogens geom
_atom_sites_solution_primary direct
_atom_sites_solution_secondary difmap
_audit_creation_method SHELXL-97
_cell_angle_alpha 90.000(5)
_cell_angle_beta 107.787(5)
_cell_angle_gamma 90.000(5)
_cell_formula_units_Z 4
_cell_length_a 9.924(5)
_cell_length_b 17.654(5)
_cell_length_c 9.340(5)
_cell_measurement_reflns_used 999
_cell_measurement_temperature 100(2)
_cell_measurement_theta_max 28.2
_cell_measurement_theta_min 2.3
_cell_volume 1558.1(12)
_computing_cell_refinement 'SAINT 6.45 ( Bruker, 2003)'
_computing_data_collection 'SMART 5.628 (Bruker, 2003)'
_computing_data_reduction 'SAINT 6.45 ( Bruker, 2003)'
_computing_molecular_graphics 'DIAMOND 2.1e'
_computing_structure_refinement 'SHELXL-97 (Sheldrick, 1997)'
_computing_structure_solution SIR-97
_diffrn_ambient_temperature 100(2)
_diffrn_measured_fraction_theta_full 0.988
_diffrn_measured_fraction_theta_max 0.988
_diffrn_measurement_device_type 'BRUKER SMART APEX'
_diffrn_measurement_method /w-scans
_diffrn_radiation_monochromator graphite
_diffrn_radiation_source 'fine-focus sealed tube'
_diffrn_radiation_type MoK\a
_diffrn_radiation_wavelength 0.71069
_diffrn_reflns_av_R_equivalents 0.0470
_diffrn_reflns_av_sigmaI/netI 0.0562
_diffrn_reflns_limit_h_max 6
_diffrn_reflns_limit_h_min -13
_diffrn_reflns_limit_k_max 22
_diffrn_reflns_limit_k_min -23
_diffrn_reflns_limit_l_max 12
_diffrn_reflns_limit_l_min -11
_diffrn_reflns_number 9993
_diffrn_reflns_theta_full 28.20
_diffrn_reflns_theta_max 28.20
_diffrn_reflns_theta_min 2.31
_exptl_absorpt_coefficient_mu 2.783
_exptl_absorpt_correction_T_max 0.7494
_exptl_absorpt_correction_T_min 0.6967
_exptl_absorpt_correction_type empirical
_exptl_absorpt_process_details SADABS
_exptl_crystal_colour colorless
_exptl_crystal_density_diffrn 1.612
_exptl_crystal_density_method 'not measured'
_exptl_crystal_description block
_exptl_crystal_F_000 760
_exptl_crystal_size_max 0.14
_exptl_crystal_size_mid 0.13
_exptl_crystal_size_min 0.11
_refine_diff_density_max 1.185
_refine_diff_density_min -1.477
_refine_diff_density_rms 0.205
_refine_ls_extinction_method none
_refine_ls_goodness_of_fit_ref 1.146
_refine_ls_hydrogen_treatment refU
_refine_ls_matrix_type full
_refine_ls_number_parameters 199
_refine_ls_number_reflns 3820
_refine_ls_number_restraints 0
_refine_ls_restrained_S_all 1.146
_refine_ls_R_factor_all 0.0764
_refine_ls_R_factor_gt 0.0443
_refine_ls_shift/su_max 0.000
_refine_ls_shift/su_mean 0.000
_refine_ls_structure_factor_coef Fsqd
_refine_ls_weighting_details 'calc w=1/[\s^2^(Fo^2^)+(0.0176P)^2^+12.0934P] where P=(Fo^2^+2Fc^2^)/3'
_refine_ls_weighting_scheme calc
_refine_ls_wR_factor_gt 0.0898
_refine_ls_wR_factor_ref 0.1408
_reflns_number_gt 2927
_reflns_number_total 3820
_reflns_threshold_expression >2sigma(I)
_cod_data_source_file jo900615p_si_002_2.cif
_cod_data_source_block compound7d
_cod_depositor_comments
;
The following automatic conversions were performed:
'_symmetry_cell_setting' value 'Monoclinic' changed to 'monoclinic'
according to '/home/saulius/struct/CIF-dictionaries/cif_core.dic'
dictionary named 'cif_core.dic' version 2.4.1 from 2010-06-29.

Automatic conversion script
Id: cif_fix_enum 1527 2010-12-29 10:47:43Z saulius 
;
_cod_original_sg_symbol_H-M p_1_21/c_1
_cod_database_code 4024667

loop_
_symmetry_equiv_pos_as_xyz
'x, y, z'
'-x, y+1/2, -z+1/2'
'-x, -y, -z'
'x, -y-1/2, z-1/2'

loop_
_atom_site_label
_atom_site_type_symbol
_atom_site_fract_x
_atom_site_fract_y
_atom_site_fract_z
_atom_site_U_iso_or_equiv
_atom_site_adp_type
_atom_site_occupancy
_atom_site_symmetry_multiplicity
_atom_site_calc_flag
_atom_site_refinement_flags
_atom_site_disorder_assembly
_atom_site_disorder_group
S1 S 0.26092(13) -0.03748(7) 0.29702(14) 0.0201(3) Uani 1 1 d . . .
F1 F 0.3729(4) 0.20638(17) 1.0610(3) 0.0337(8) Uani 1 1 d . . .
O1 O -0.1332(4) 0.2644(2) 0.2995(5) 0.0274(9) Uani 1 1 d . . .
C5 C 0.3349(5) 0.0815(3) 0.9687(5) 0.0170(9) Uani 1 1 d . . .
H5 H 0.3202 0.0651 1.0574 0.020 Uiso 1 1 calc R . .
N1 N 0.4875(5) -0.1181(2) 0.6314(5) 0.0229(9) Uani 1 1 d . . .
C9 C 0.2473(5) 0.0189(2) 0.4475(5) 0.0158(9) Uani 1 1 d . . .
C14 C -0.0420(5) 0.2055(3) 0.3450(6) 0.0211(10) Uani 1 1 d . . .
C2 C 0.3315(5) 0.0023(3) 0.5896(5) 0.0162(9) Uani 1 1 d . . .
C12 C 0.0510(5) 0.0948(3) 0.4922(5) 0.0189(10) Uani 1 1 d . . .
H12 H 0.0504 0.0614 0.5690 0.023 Uiso 1 1 calc R . .
C7 C 0.3928(5) 0.1817(3) 0.8202(5) 0.0205(10) Uani 1 1 d . . .
H7 H 0.4150 0.2322 0.8098 0.025 Uiso 1 1 calc R . .
C4 C 0.3261(5) 0.0325(3) 0.8541(5) 0.0149(9) Uani 1 1 d . . .
C1 C 0.4175(5) -0.0650(3) 0.6119(5) 0.0194(10) Uani 1 1 d . . .
C6 C 0.3666(6) 0.1567(3) 0.9495(5) 0.0226(11) Uani 1 1 d . . .
C13 C -0.0456(5) 0.1547(3) 0.4587(5) 0.0159(9) Uani 1 1 d . . .
H13 H -0.1110 0.1607 0.5110 0.019 Uiso 1 1 calc R . .
C8 C 0.3852(5) 0.1304(3) 0.7077(5) 0.0161(9) Uani 1 1 d . . .
H8 H 0.4052 0.1466 0.6217 0.019 Uiso 1 1 calc R . .
C15 C 0.0578(5) 0.1967(3) 0.2680(6) 0.0222(10) Uani 1 1 d . . .
H15 H 0.0621 0.2317 0.1952 0.027 Uiso 1 1 calc R . .
C3 C 0.3481(5) 0.0540(3) 0.7179(5) 0.0146(9) Uani 1 1 d . . .
C11 C 0.1483(5) 0.0839(3) 0.4133(5) 0.0180(10) Uani 1 1 d . . .
C16 C 0.1492(6) 0.1364(3) 0.2998(5) 0.0215(10) Uani 1 1 d . . .
H16 H 0.2130 0.1300 0.2456 0.026 Uiso 1 1 calc R . .
C17 C -0.2482(6) 0.2700(3) 0.3616(8) 0.0332(13) Uani 1 1 d . . .
H17A H -0.3044 0.3137 0.3208 0.050 Uiso 1 1 calc R . .
H17B H -0.2115 0.2747 0.4689 0.050 Uiso 1 1 calc R . .
H17C H -0.3059 0.2254 0.3365 0.050 Uiso 1 1 calc R . .
C10 C 0.0785(6) -0.0491(3) 0.1815(5) 0.0230(11) Uani 1 1 d . . .
H10A H 0.0754 -0.0793 0.0951 0.035 Uiso 1 1 calc R . .
H10B H 0.0377 -0.0003 0.1494 0.035 Uiso 1 1 calc R . .
H10C H 0.0260 -0.0739 0.2389 0.035 Uiso 1 1 calc R . .
Br1 Br 0.27375(5) -0.06958(3) 0.87857(5) 0.02023(14) Uani 1 1 d . . .

loop_
_atom_site_aniso_label
_atom_site_aniso_U_11
_atom_site_aniso_U_22
_atom_site_aniso_U_33
_atom_site_aniso_U_23
_atom_site_aniso_U_13
_atom_site_aniso_U_12
S1 0.0218(6) 0.0201(6) 0.0191(6) -0.0046(5) 0.0072(5) 0.0023(5)
F1 0.065(2) 0.0179(15) 0.0203(15) -0.0081(12) 0.0163(16) -0.0058(15)
O1 0.0229(19) 0.0214(18) 0.042(2) 0.0110(16) 0.0153(17) 0.0092(15)
C5 0.019(2) 0.018(2) 0.013(2) -0.0004(18) 0.0040(17) -0.0003(18)
N1 0.026(2) 0.020(2) 0.024(2) 0.0028(17) 0.0094(18) 0.0013(18)
C9 0.015(2) 0.0101(19) 0.025(2) -0.0016(18) 0.0100(19) -0.0006(17)
C14 0.023(3) 0.015(2) 0.024(2) -0.0022(19) 0.006(2) 0.0003(19)
C2 0.015(2) 0.018(2) 0.019(2) 0.0025(18) 0.0098(18) 0.0027(18)
C12 0.022(2) 0.020(2) 0.017(2) -0.0017(19) 0.0108(19) -0.0032(19)
C7 0.027(3) 0.011(2) 0.023(2) -0.0004(19) 0.008(2) 0.0018(19)
C4 0.022(2) 0.013(2) 0.0097(19) 0.0023(16) 0.0053(17) -0.0021(18)
C1 0.019(2) 0.018(2) 0.019(2) -0.0010(19) 0.0031(19) 0.000(2)
C6 0.033(3) 0.020(2) 0.015(2) -0.0029(19) 0.008(2) 0.001(2)
C13 0.013(2) 0.015(2) 0.020(2) -0.0041(18) 0.0063(18) 0.0026(17)
C8 0.021(2) 0.012(2) 0.017(2) 0.0048(17) 0.0079(19) 0.0010(18)
C15 0.023(3) 0.020(2) 0.026(3) 0.007(2) 0.010(2) 0.002(2)
C3 0.014(2) 0.019(2) 0.0103(19) -0.0008(17) 0.0027(16) -0.0026(17)
C11 0.019(2) 0.015(2) 0.021(2) -0.0029(18) 0.0079(19) 0.0019(18)
C16 0.027(3) 0.026(3) 0.015(2) 0.0030(19) 0.011(2) 0.000(2)
C17 0.025(3) 0.025(3) 0.054(4) 0.008(3) 0.019(3) 0.008(2)
C10 0.029(3) 0.021(2) 0.017(2) -0.0031(19) 0.003(2) -0.001(2)
Br1 0.0258(3) 0.0157(2) 0.0218(2) 0.00109(19) 0.01110(19) -0.00265(19)

loop_
_atom_type_symbol
_atom_type_description
_atom_type_scat_dispersion_real
_atom_type_scat_dispersion_imag
_atom_type_scat_source
C C 0.0033 0.0016 'International Tables Vol C Tables 4.2.6.8 and 6.1.1.4'
H H 0.0000 0.0000 'International Tables Vol C Tables 4.2.6.8 and 6.1.1.4'
N N 0.0061 0.0033 'International Tables Vol C Tables 4.2.6.8 and 6.1.1.4'
O O 0.0106 0.0060 'International Tables Vol C Tables 4.2.6.8 and 6.1.1.4'
F F 0.0171 0.0103 'International Tables Vol C Tables 4.2.6.8 and 6.1.1.4'
S S 0.1246 0.1234 'International Tables Vol C Tables 4.2.6.8 and 6.1.1.4'
Br Br -0.2901 2.4595 'International Tables Vol C Tables 4.2.6.8 and 6.1.1.4'

loop_
_geom_angle_atom_site_label_1
_geom_angle_atom_site_label_2
_geom_angle_atom_site_label_3
_geom_angle
_geom_angle_site_symmetry_1
_geom_angle_site_symmetry_3
_geom_angle_publ_flag
C9 S1 C10 103.5(2) . . ?
C14 O1 C17 117.6(4) . . ?
C4 C5 C6 118.0(4) . . ?
C2 C9 C11 123.0(4) . . ?
C2 C9 S1 118.7(3) . . ?
C11 C9 S1 118.3(4) . . ?
O1 C14 C13 124.0(5) . . ?
O1 C14 C15 115.7(4) . . ?
C13 C14 C15 120.3(5) . . ?
C9 C2 C1 118.4(4) . . ?
C9 C2 C3 122.7(4) . . ?
C1 C2 C3 118.6(4) . . ?
C11 C12 C13 121.6(5) . . ?
C8 C7 C6 118.5(4) . . ?
C5 C4 C3 123.4(4) . . ?
C5 C4 Br1 117.5(3) . . ?
C3 C4 Br1 119.1(3) . . ?
N1 C1 C2 178.9(6) . . ?
F1 C6 C7 119.3(4) . . ?
F1 C6 C5 118.8(4) . . ?
C7 C6 C5 121.9(4) . . ?
C12 C13 C14 118.8(4) . . ?
C7 C8 C3 122.4(4) . . ?
C16 C15 C14 120.1(5) . . ?
C8 C3 C4 115.8(4) . . ?
C8 C3 C2 120.3(4) . . ?
C4 C3 C2 123.9(4) . . ?
C12 C11 C16 118.1(4) . . ?
C12 C11 C9 120.9(4) . . ?
C16 C11 C9 121.0(4) . . ?
C15 C16 C11 121.1(5) . . ?

loop_
_geom_bond_atom_site_label_1
_geom_bond_atom_site_label_2
_geom_bond_distance
_geom_bond_site_symmetry_2
_geom_bond_publ_flag
S1 C9 1.761(5) . ?
S1 C10 1.813(5) . ?
F1 C6 1.348(5) . ?
O1 C14 1.358(6) . ?
O1 C17 1.433(6) . ?
C5 C4 1.358(6) . ?
C5 C6 1.389(7) . ?
N1 C1 1.147(6) . ?
C9 C2 1.367(7) . ?
C9 C11 1.480(6) . ?
C14 C13 1.399(7) . ?
C14 C15 1.399(7) . ?
C2 C1 1.441(7) . ?
C2 C3 1.474(6) . ?
C12 C11 1.396(6) . ?
C12 C13 1.397(7) . ?
C7 C8 1.373(7) . ?
C7 C6 1.383(7) . ?
C4 C3 1.407(6) . ?
C4 Br1 1.909(5) . ?
C8 C3 1.409(6) . ?
C15 C16 1.370(7) . ?
C11 C16 1.411(7) . ?

loop_
_geom_torsion_atom_site_label_1
_geom_torsion_atom_site_label_2
_geom_torsion_atom_site_label_3
_geom_torsion_atom_site_label_4
_geom_torsion
_geom_torsion_site_symmetry_1
_geom_torsion_site_symmetry_2
_geom_torsion_site_symmetry_3
_geom_torsion_site_symmetry_4
_geom_torsion_publ_flag
C10 S1 C9 C2 139.1(4) . . . . ?
C10 S1 C9 C11 -42.9(4) . . . . ?
C17 O1 C14 C13 -6.5(7) . . . . ?
C17 O1 C14 C15 172.3(5) . . . . ?
C11 C9 C2 C1 176.1(4) . . . . ?
S1 C9 C2 C1 -6.1(6) . . . . ?
C11 C9 C2 C3 -9.8(7) . . . . ?
S1 C9 C2 C3 168.0(4) . . . . ?
C6 C5 C4 C3 0.4(7) . . . . ?
C6 C5 C4 Br1 -177.1(4) . . . . ?
C9 C2 C1 N1 151(31) . . . . ?
C3 C2 C1 N1 -24(31) . . . . ?
C8 C7 C6 F1 -179.7(5) . . . . ?
C8 C7 C6 C5 0.8(8) . . . . ?
C4 C5 C6 F1 178.6(5) . . . . ?
C4 C5 C6 C7 -1.8(8) . . . . ?
C11 C12 C13 C14 -1.2(7) . . . . ?
O1 C14 C13 C12 177.9(5) . . . . ?
C15 C14 C13 C12 -0.8(7) . . . . ?
C6 C7 C8 C3 1.8(8) . . . . ?
O1 C14 C15 C16 -176.3(5) . . . . ?
C13 C14 C15 C16 2.5(8) . . . . ?
C7 C8 C3 C4 -3.0(7) . . . . ?
C7 C8 C3 C2 175.6(5) . . . . ?
C5 C4 C3 C8 2.0(7) . . . . ?
Br1 C4 C3 C8 179.4(3) . . . . ?
C5 C4 C3 C2 -176.6(5) . . . . ?
Br1 C4 C3 C2 0.8(6) . . . . ?
C9 C2 C3 C8 -52.0(7) . . . . ?
C1 C2 C3 C8 122.1(5) . . . . ?
C9 C2 C3 C4 126.6(5) . . . . ?
C1 C2 C3 C4 -59.4(6) . . . . ?
C13 C12 C11 C16 1.5(7) . . . . ?
C13 C12 C11 C9 -178.3(4) . . . . ?
C2 C9 C11 C12 -51.7(7) . . . . ?
S1 C9 C11 C12 130.5(4) . . . . ?
C2 C9 C11 C16 128.5(5) . . . . ?
S1 C9 C11 C16 -49.3(6) . . . . ?
C14 C15 C16 C11 -2.2(8) . . . . ?
C12 C11 C16 C15 0.3(7) . . . . ?
C9 C11 C16 C15 -179.9(5) . . . . ?

loop_
_cod_related_entry_id
_cod_related_entry_database
_cod_related_entry_code
1 ChemSpider 30658990
